data_2312806
loop_
_publ_author_name
'&#x17b;es&#x142;awska, Ewa'
'Nitek, Wojciech'
'Handzlik, Jadwiga'

_publ_section_title
;
 Crystallographic studies of piperazine derivatives of
 5,5-dimethylhydantoin in the search for structural features of
 &#x3b1;<sub>1</sub>-adrenoreceptors antagonists.
;
_journal_coeditor_code EQ3022
_journal_issue 'Pt 5'
_journal_name_full 'Acta crystallographica. Section C, Structural chemistry'
_journal_page_first 264
_journal_page_last 272
_journal_paper_doi 10.1107/S2053229625002608
_journal_volume 81
_journal_year 2025
_chemical_formula_iupac 'C25 H32 Cl2 N4 O3 2+, 2Cl -, H2 O, 0.5C4 H8 O2'
_chemical_formula_moiety 'C25 H32 Cl2 N4 O3 2+, 2(Cl -), H2 O, 0.5(C4 H8 O2)'
_chemical_formula_sum 'C27 H38 Cl4 N4 O5'
_chemical_formula_weight 640.41
_chemical_name_common
;3-(2,4-Dichlorobenzyl)-1-[2-hydroxy-3-(4-phenylpiperazin-1-yl)propyl]-5,5-dimethylimidazolidine-2,4-dione dihydrochloride monohydrate ethyl acetate
hemisolvate
;
_chemical_name_systematic
;4-(3-{3-[(2,4-Dichlorophenyl)methyl]-5,5-dimethyl-2,4-dioxoimidazolidin-1-yl}-2-hydroxypropyl)-1-phenylpiperazine-1,4-diium dichloride monohydrate ethyl
acetate hemisolvate
;
_space_group_crystal_system triclinic
_space_group_IT_number 2
_space_group_name_Hall '-P 1'
_space_group_name_H-M_alt 'P -1'
_atom_sites_solution_hydrogens mixed
_atom_sites_solution_primary dual
_audit_creation_method
;
Olex2 1.5
(compiled 2025.03.04 svn.red2d20d0 for OlexSys, GUI svn.r7181)
;
_cell_angle_alpha 88.6680(10)
_cell_angle_beta 82.2570(10)
_cell_angle_gamma 74.1130(10)
_cell_formula_units_Z 2
_cell_length_a 6.87580(10)
_cell_length_b 11.56360(10)
_cell_length_c 20.2149(2)
_cell_measurement_reflns_used 28554
_cell_measurement_temperature 100.02(12)
_cell_measurement_theta_max 80.1570
_cell_measurement_theta_min 3.9620
_cell_volume 1531.62(3)
_computing_cell_refinement
;
CrysAlis PRO (Rigaku OD, 2020)
;
_computing_data_collection
;
CrysAlis PRO (Rigaku OD, 2020)
;
_computing_data_reduction
;
CrysAlis PRO (Rigaku OD, 2020)
;
_computing_molecular_graphics
;
OLEX2 (Dolomanov <i>et al.</i>, 2009),
ORTEP-3 for Windows (Farrugia, 2012) and
Mercury (Macrae <i>et al.</i>,  2020)
;
_computing_publication_material
;
OLEX2 (Dolomanov <i>et al.</i>, 2009) and
publCIF (Westrip, 2010)
;
_computing_structure_refinement
;
SHELXL2018 (Sheldrick, 2015<i>b</i>)
;
_computing_structure_solution
;
SHELXT2014 (Sheldrick, 2015<i>a</i>)
;
_diffrn_ambient_temperature 100.02(12)
_diffrn_detector 'Hybrid Pixel Array Detector'
_diffrn_detector_area_resol_mean 10.0000
_diffrn_measured_fraction_theta_full 0.999
_diffrn_measured_fraction_theta_max 0.977
_diffrn_measurement_device 'four-circle diffractometer'
_diffrn_measurement_device_type 'Rigaku XtaLAB Synergy Dualflex diffractometer with a HyPix detector'
_diffrn_measurement_method '\w scans'
_diffrn_radiation_monochromator mirror
_diffrn_radiation_probe x-ray
_diffrn_radiation_type 'Cu K\a'
_diffrn_radiation_wavelength 1.54184
_diffrn_reflns_av_R_equivalents 0.0565
_diffrn_reflns_av_unetI/netI 0.0272
_diffrn_reflns_limit_h_max 8
_diffrn_reflns_limit_h_min -8
_diffrn_reflns_limit_k_max 14
_diffrn_reflns_limit_k_min -14
_diffrn_reflns_limit_l_max 25
_diffrn_reflns_limit_l_min -25
_diffrn_reflns_number 46587
_diffrn_reflns_theta_full 67.684
_diffrn_reflns_theta_max 80.420
_diffrn_reflns_theta_min 2.206
_diffrn_source 'micro-focus sealed X-ray tube'
_exptl_absorpt_coefficient_mu 3.868
_exptl_absorpt_correction_T_max 1.000
_exptl_absorpt_correction_T_min 0.090
_exptl_absorpt_correction_type gaussian
_exptl_absorpt_process_details
;
(CrysAlis PRO; Rigaku OD, 2020)
;
_exptl_crystal_colour 'clear colourless'
_exptl_crystal_density_diffrn 1.389
_exptl_crystal_description irregular
_exptl_crystal_F_000 672
_exptl_crystal_size_max 0.637
_exptl_crystal_size_mid 0.271
_exptl_crystal_size_min 0.099
_refine_diff_density_max 0.616
_refine_diff_density_min -0.494
_refine_ls_extinction_coef 0.0017(2)
_refine_ls_extinction_expression Fc^*^=kFc[1+0.001xFc^2^\l^3^/sin(2\q)]^-1/4^
_refine_ls_extinction_method
;
SHELXL2018 (Sheldrick, 2015<i>b</i>)
;
_refine_ls_goodness_of_fit_ref 1.026
_refine_ls_hydrogen_treatment constr
_refine_ls_matrix_type full
_refine_ls_number_parameters 341
_refine_ls_number_reflns 6558
_refine_ls_number_restraints 0
_refine_ls_restrained_S_all 1.026
_refine_ls_R_factor_all 0.0380
_refine_ls_R_factor_gt 0.0370
_refine_ls_shift/su_max 0.001
_refine_ls_shift/su_mean 0.000
_refine_ls_structure_factor_coef Fsqd
_refine_ls_weighting_details 'w=1/[\s^2^(Fo^2^)+(0.0486P)^2^+1.0082P] where P=(Fo^2^+2Fc^2^)/3'
_refine_ls_weighting_scheme calc
_refine_ls_wR_factor_gt 0.0962
_refine_ls_wR_factor_ref 0.0970
_reflns_number_gt 6292
_reflns_number_total 6558
_reflns_threshold_expression 'I > 2\s(I)'
_cod_data_source_file eq3022sup1.cif
_cod_data_source_block 1
_cod_depositor_comments 'Adding full bibliography for 2312806--2312811.cif.'
_cod_database_code 2312806
_cod_database_fobs_code 2312806
_shelx_space_group_comment
;
The symmetry employed for this shelxl refinement is uniquely defined
by the following loop, which should always be used as a source of
symmetry information in preference to the above space-group names.
They are only intended as comments.
;
_shelx_estimated_absorpt_t_min 0.192
_shelx_estimated_absorpt_t_max 0.701

loop_
_space_group_symop_operation_xyz
'x, y, z'
'-x, -y, -z'

loop_
_atom_site_type_symbol
_atom_site_label
_atom_site_fract_x
_atom_site_fract_y
_atom_site_fract_z
_atom_site_U_iso_or_equiv
_atom_site_adp_type
_atom_site_calc_flag
_atom_site_occupancy
_atom_site_disorder_assembly
_atom_site_disorder_group
Cl Cl1 -0.06273(7) 0.54868(5) 0.12610(3) 0.04414(14) Uani d 1 . .
O O1 0.78073(17) 0.85717(10) 0.39722(6) 0.0230(2) Uani d 1 . .
H H1 0.876370 0.796214 0.402951 0.034 Uiso calc 1 . .
N N1 0.50948(19) 0.74669(11) 0.27495(6) 0.0164(2) Uani d 1 . .
Cl Cl2 0.57263(10) 0.29636(4) -0.04276(2) 0.04619(15) Uani d 1 . .
O O2 0.60819(17) 0.54075(9) 0.28950(5) 0.0212(2) Uani d 1 . .
N N2 0.50704(18) 0.75785(11) 0.49208(6) 0.0169(2) Uani d 1 . .
H H2 0.607294 0.797329 0.506422 0.020 Uiso calc 1 . .
C C2 0.4976(2) 0.63222(13) 0.26991(7) 0.0166(3) Uani d 1 . .
N N3 0.32924(19) 0.63655(11) 0.23592(6) 0.0181(3) Uani d 1 . .
O O4 0.08736(18) 0.78177(11) 0.18935(6) 0.0266(2) Uani d 1 . .
N N4 0.23854(18) 0.75578(10) 0.61686(6) 0.0140(2) Uani d 1 . .
H H4 0.143927 0.717143 0.598108 0.017 Uiso calc 1 . .
C C4 0.2361(2) 0.75116(13) 0.21828(7) 0.0192(3) Uani d 1 . .
C C5 0.3524(2) 0.83334(13) 0.24291(7) 0.0181(3) Uani d 1 . .
C C6 0.6743(2) 0.77616(13) 0.30320(7) 0.0180(3) Uani d 1 . .
H H6A 0.717192 0.839179 0.275782 0.022 Uiso calc 1 . .
H H6B 0.792449 0.703882 0.300452 0.022 Uiso calc 1 . .
C C7 0.6176(2) 0.82054(14) 0.37620(7) 0.0192(3) Uani d 1 . .
H H7 0.493842 0.890983 0.379515 0.023 Uiso calc 1 . .
C C8 0.5694(2) 0.72128(13) 0.41958(7) 0.0177(3) Uani d 1 . .
H H8A 0.457670 0.696385 0.402981 0.021 Uiso calc 1 . .
H H8B 0.690979 0.650924 0.415664 0.021 Uiso calc 1 . .
C C9 0.5157(2) 0.64589(13) 0.53120(8) 0.0191(3) Uani d 1 . .
H H9A 0.657040 0.592959 0.524366 0.023 Uiso calc 1 . .
H H9B 0.426440 0.602550 0.514156 0.023 Uiso calc 1 . .
C C10 0.4501(2) 0.67058(12) 0.60477(7) 0.0180(3) Uani d 1 . .
H H10A 0.547354 0.706167 0.623179 0.022 Uiso calc 1 . .
H H10B 0.451281 0.594142 0.628026 0.022 Uiso calc 1 . .
C C11 0.2966(2) 0.84315(13) 0.50536(7) 0.0177(3) Uani d 1 . .
H H11A 0.197576 0.807120 0.488370 0.021 Uiso calc 1 . .
H H11B 0.294084 0.918880 0.481179 0.021 Uiso calc 1 . .
C C12 0.2340(2) 0.87071(12) 0.57961(7) 0.0155(3) Uani d 1 . .
H H12A 0.328562 0.910497 0.596367 0.019 Uiso calc 1 . .
H H12B 0.094712 0.926159 0.587164 0.019 Uiso calc 1 . .
C C13 0.2504(3) 0.53323(14) 0.22790(8) 0.0217(3) Uani d 1 . .
H H13A 0.099369 0.559836 0.234586 0.026 Uiso calc 1 . .
H H13B 0.294559 0.473496 0.262553 0.026 Uiso calc 1 . .
C C14 0.3235(2) 0.47425(13) 0.15968(7) 0.0200(3) Uani d 1 . .
C C15 0.1967(3) 0.47628(15) 0.11126(8) 0.0252(3) Uani d 1 . .
C C16 0.2700(3) 0.42103(16) 0.04912(8) 0.0307(4) Uani d 1 . .
H H16 0.180734 0.422878 0.016845 0.037 Uiso calc 1 . .
C C17 0.4752(3) 0.36349(15) 0.03539(8) 0.0306(4) Uani d 1 . .
C C18 0.6078(3) 0.35862(16) 0.08207(9) 0.0313(4) Uani d 1 . .
H H18 0.748876 0.318433 0.072000 0.038 Uiso calc 1 . .
C C19 0.5293(3) 0.41386(14) 0.14374(8) 0.0255(3) Uani d 1 . .
H H19 0.618599 0.410443 0.176162 0.031 Uiso calc 1 . .
C C20 0.4449(3) 0.89402(15) 0.18356(8) 0.0267(3) Uani d 1 . .
H H20A 0.511530 0.950574 0.199811 0.040 Uiso calc 1 . .
H H20B 0.336720 0.937578 0.157978 0.040 Uiso calc 1 . .
H H20C 0.545634 0.832825 0.154829 0.040 Uiso calc 1 . .
C C21 0.2051(2) 0.92510(14) 0.29224(8) 0.0233(3) Uani d 1 . .
H H21A 0.154323 0.883100 0.330555 0.035 Uiso calc 1 . .
H H21B 0.090156 0.971098 0.270184 0.035 Uiso calc 1 . .
H H21C 0.276475 0.979966 0.307617 0.035 Uiso calc 1 . .
C C22 0.1669(2) 0.77759(13) 0.68866(7) 0.0180(3) Uani d 1 . .
C C23 -0.0040(3) 0.74298(14) 0.71535(8) 0.0234(3) Uani d 1 . .
H H23 -0.070799 0.704289 0.688268 0.028 Uiso calc 1 . .
C C24 -0.0760(3) 0.76599(15) 0.78262(9) 0.0314(4) Uani d 1 . .
H H24 -0.193492 0.743057 0.801913 0.038 Uiso calc 1 . .
C C25 0.0227(3) 0.82218(16) 0.82166(8) 0.0355(4) Uani d 1 . .
H H25 -0.028115 0.838291 0.867554 0.043 Uiso calc 1 . .
C C26 0.1947(3) 0.85497(16) 0.79426(9) 0.0331(4) Uani d 1 . .
H H26 0.262054 0.892958 0.821506 0.040 Uiso calc 1 . .
C C27 0.2699(3) 0.83270(15) 0.72691(8) 0.0248(3) Uani d 1 . .
H H27 0.388455 0.854639 0.707732 0.030 Uiso calc 1 . .
O O3 0.09321(17) 0.58539(10) 0.56177(6) 0.0222(2) Uani d 1 . .
H H3A 0.023261 0.535900 0.577080 0.033 Uiso d 1 . .
H H3B 0.068303 0.597765 0.520749 0.033 Uiso d 1 . .
Cl Cl5 0.74671(5) 0.87028(3) 0.57694(2) 0.01913(10) Uani d 1 . .
Cl Cl6 -0.12797(5) 0.38563(3) 0.59541(2) 0.02050(10) Uani d 1 . .

loop_
_atom_site_aniso_label
_atom_site_aniso_U_11
_atom_site_aniso_U_22
_atom_site_aniso_U_33
_atom_site_aniso_U_12
_atom_site_aniso_U_13
_atom_site_aniso_U_23
Cl1 0.0274(2) 0.0703(3) 0.0402(3) -0.0189(2) -0.01128(18) -0.0058(2)
O1 0.0191(5) 0.0270(6) 0.0266(6) -0.0118(4) -0.0045(4) -0.0025(4)
N1 0.0182(6) 0.0154(6) 0.0154(6) -0.0043(5) -0.0021(5) -0.0025(4)
Cl2 0.0810(4) 0.0386(3) 0.0202(2) -0.0205(2) -0.0005(2) -0.01133(17)
O2 0.0247(5) 0.0169(5) 0.0200(5) -0.0029(4) -0.0023(4) -0.0006(4)
N2 0.0167(6) 0.0190(6) 0.0173(6) -0.0088(5) -0.0020(5) -0.0026(4)
C2 0.0192(7) 0.0174(7) 0.0126(6) -0.0053(5) 0.0016(5) -0.0036(5)
N3 0.0223(6) 0.0185(6) 0.0155(6) -0.0084(5) -0.0030(5) -0.0016(4)
O4 0.0272(6) 0.0289(6) 0.0249(6) -0.0066(5) -0.0101(5) 0.0008(4)
N4 0.0149(5) 0.0123(5) 0.0156(6) -0.0049(4) -0.0019(4) -0.0011(4)
C4 0.0229(7) 0.0210(7) 0.0133(6) -0.0062(6) 0.0001(5) -0.0014(5)
C5 0.0216(7) 0.0166(7) 0.0161(7) -0.0048(6) -0.0028(5) -0.0004(5)
C6 0.0149(6) 0.0199(7) 0.0192(7) -0.0063(5) 0.0016(5) -0.0041(5)
C7 0.0161(7) 0.0229(7) 0.0205(7) -0.0086(6) -0.0020(5) -0.0026(6)
C8 0.0157(6) 0.0175(7) 0.0202(7) -0.0047(5) -0.0019(5) -0.0038(5)
C9 0.0178(7) 0.0150(6) 0.0243(7) -0.0047(5) -0.0005(6) -0.0048(5)
C10 0.0167(7) 0.0130(6) 0.0231(7) -0.0011(5) -0.0039(5) -0.0011(5)
C11 0.0165(7) 0.0198(7) 0.0196(7) -0.0080(5) -0.0059(5) 0.0027(5)
C12 0.0149(6) 0.0124(6) 0.0207(7) -0.0050(5) -0.0052(5) 0.0026(5)
C13 0.0286(8) 0.0229(7) 0.0178(7) -0.0143(6) -0.0021(6) -0.0011(6)
C14 0.0286(8) 0.0184(7) 0.0173(7) -0.0133(6) -0.0041(6) 0.0006(5)
C15 0.0282(8) 0.0286(8) 0.0247(8) -0.0161(7) -0.0069(6) 0.0009(6)
C16 0.0471(10) 0.0332(9) 0.0214(8) -0.0233(8) -0.0129(7) 0.0009(6)
C17 0.0539(11) 0.0240(8) 0.0179(7) -0.0171(8) -0.0044(7) -0.0038(6)
C18 0.0382(10) 0.0261(8) 0.0274(9) -0.0046(7) -0.0038(7) -0.0077(7)
C19 0.0335(9) 0.0226(8) 0.0217(8) -0.0071(6) -0.0081(6) -0.0041(6)
C20 0.0372(9) 0.0255(8) 0.0203(7) -0.0141(7) -0.0025(7) 0.0043(6)
C21 0.0249(8) 0.0186(7) 0.0229(7) 0.0006(6) -0.0033(6) -0.0044(6)
C22 0.0223(7) 0.0151(6) 0.0150(7) -0.0029(5) -0.0012(5) -0.0001(5)
C23 0.0272(8) 0.0183(7) 0.0234(8) -0.0063(6) 0.0010(6) 0.0024(6)
C24 0.0368(9) 0.0251(8) 0.0253(8) -0.0035(7) 0.0085(7) 0.0056(6)
C25 0.0513(11) 0.0290(9) 0.0163(7) 0.0023(8) 0.0019(7) 0.0008(6)
C26 0.0453(11) 0.0315(9) 0.0204(8) -0.0038(8) -0.0096(7) -0.0051(7)
C27 0.0287(8) 0.0246(8) 0.0211(8) -0.0057(6) -0.0062(6) -0.0030(6)
O3 0.0254(6) 0.0195(5) 0.0257(6) -0.0119(4) -0.0056(4) -0.0015(4)
Cl5 0.01611(17) 0.01910(17) 0.02486(18) -0.00731(13) -0.00620(13) -0.00400(13)
Cl6 0.01769(17) 0.02382(18) 0.02318(18) -0.01017(13) -0.00442(13) 0.00036(13)

loop_
_atom_type_symbol
_atom_type_description
_atom_type_scat_dispersion_real
_atom_type_scat_dispersion_imag
_atom_type_scat_source
C C 0.0181 0.0091 'International Tables Vol C Tables 4.2.6.8 and 6.1.1.4'
H H 0.0000 0.0000 'International Tables Vol C Tables 4.2.6.8 and 6.1.1.4'
Cl Cl 0.3639 0.7018 'International Tables Vol C Tables 4.2.6.8 and 6.1.1.4'
N N 0.0311 0.0180 'International Tables Vol C Tables 4.2.6.8 and 6.1.1.4'
O O 0.0492 0.0322 'International Tables Vol C Tables 4.2.6.8 and 6.1.1.4'

loop_
_exptl_crystal_face_index_h
_exptl_crystal_face_index_k
_exptl_crystal_face_index_l
_exptl_crystal_face_perp_dist
0 0 -1 0.0583
0 0 1 0.0404
0 1 -2 0.1285
-1 1 -1 0.1184
-2 1 0 0.1383
1 -1 1 0.1353
-1 1 -13 0.0540
1 -1 13 0.0655
1 -6 5 0.1214
1 6 -7 0.1788
-2 -1 10 0.1224
2 3 -10 0.1559
-1 -5 -10 0.1793
1 -3 -11 0.1070

loop_
_geom_angle_atom_site_label_1
_geom_angle_atom_site_label_2
_geom_angle_atom_site_label_3
_geom_angle_site_symmetry_1
_geom_angle_site_symmetry_3
_geom_angle
_geom_angle_publ_flag
C7 O1 H1 . . 109.5 ?
C2 N1 C5 . . 112.56(12) ?
C2 N1 C6 . . 122.50(12) ?
C6 N1 C5 . . 124.66(12) ?
C8 N2 H2 . . 108.8 ?
C9 N2 H2 . . 108.8 ?
C9 N2 C8 . . 107.45(11) ?
C9 N2 C11 . . 109.89(11) ?
C11 N2 H2 . . 108.8 ?
C11 N2 C8 . . 112.90(11) ?
N1 C2 N3 . . 107.04(12) ?
O2 C2 N1 . . 128.33(14) ?
O2 C2 N3 . . 124.62(13) ?
C2 N3 C13 . . 123.69(12) ?
C4 N3 C2 . . 111.81(12) ?
C4 N3 C13 . . 124.13(13) ?
C10 N4 H4 . . 107.6 ?
C12 N4 H4 . . 107.6 ?
C12 N4 C10 . . 109.80(11) ?
C22 N4 H4 . . 107.6 ?
C22 N4 C10 . . 111.67(11) ?
C22 N4 C12 . . 112.22(10) ?
N3 C4 C5 . . 107.25(12) ?
O4 C4 N3 . . 126.21(14) ?
O4 C4 C5 . . 126.53(14) ?
N1 C5 C4 . . 101.32(11) ?
N1 C5 C20 . . 112.00(13) ?
N1 C5 C21 . . 112.82(12) ?
C4 C5 C20 . . 109.82(12) ?
C21 C5 C4 . . 108.43(12) ?
C21 C5 C20 . . 111.87(13) ?
N1 C6 H6A . . 108.7 ?
N1 C6 H6B . . 108.7 ?
N1 C6 C7 . . 114.07(12) ?
H6A C6 H6B . . 107.6 ?
C7 C6 H6A . . 108.7 ?
C7 C6 H6B . . 108.7 ?
O1 C7 C6 . . 109.83(12) ?
O1 C7 H7 . . 108.9 ?
O1 C7 C8 . . 110.94(12) ?
C6 C7 H7 . . 108.9 ?
C8 C7 C6 . . 109.34(12) ?
C8 C7 H7 . . 108.9 ?
N2 C8 C7 . . 113.06(11) ?
N2 C8 H8A . . 109.0 ?
N2 C8 H8B . . 109.0 ?
C7 C8 H8A . . 109.0 ?
C7 C8 H8B . . 109.0 ?
H8A C8 H8B . . 107.8 ?
N2 C9 H9A . . 109.0 ?
N2 C9 H9B . . 109.0 ?
N2 C9 C10 . . 112.74(11) ?
H9A C9 H9B . . 107.8 ?
C10 C9 H9A . . 109.0 ?
C10 C9 H9B . . 109.0 ?
N4 C10 H10A . . 109.6 ?
N4 C10 H10B . . 109.6 ?
C9 C10 N4 . . 110.50(11) ?
C9 C10 H10A . . 109.6 ?
C9 C10 H10B . . 109.6 ?
H10A C10 H10B . . 108.1 ?
N2 C11 H11A . . 109.4 ?
N2 C11 H11B . . 109.4 ?
N2 C11 C12 . . 111.16(11) ?
H11A C11 H11B . . 108.0 ?
C12 C11 H11A . . 109.4 ?
C12 C11 H11B . . 109.4 ?
N4 C12 C11 . . 109.75(11) ?
N4 C12 H12A . . 109.7 ?
N4 C12 H12B . . 109.7 ?
C11 C12 H12A . . 109.7 ?
C11 C12 H12B . . 109.7 ?
H12A C12 H12B . . 108.2 ?
N3 C13 H13A . . 109.2 ?
N3 C13 H13B . . 109.2 ?
N3 C13 C14 . . 112.15(12) ?
H13A C13 H13B . . 107.9 ?
C14 C13 H13A . . 109.2 ?
C14 C13 H13B . . 109.2 ?
C15 C14 C13 . . 123.82(15) ?
C15 C14 C19 . . 117.40(14) ?
C19 C14 C13 . . 118.78(14) ?
C14 C15 Cl1 . . 121.15(13) ?
C16 C15 Cl1 . . 116.81(13) ?
C16 C15 C14 . . 122.04(16) ?
C15 C16 H16 . . 120.8 ?
C17 C16 C15 . . 118.43(15) ?
C17 C16 H16 . . 120.8 ?
C16 C17 Cl2 . . 119.49(13) ?
C16 C17 C18 . . 121.71(16) ?
C18 C17 Cl2 . . 118.79(15) ?
C17 C18 H18 . . 120.8 ?
C19 C18 C17 . . 118.32(17) ?
C19 C18 H18 . . 120.8 ?
C14 C19 H19 . . 119.0 ?
C18 C19 C14 . . 122.08(15) ?
C18 C19 H19 . . 119.0 ?
C5 C20 H20A . . 109.5 ?
C5 C20 H20B . . 109.5 ?
C5 C20 H20C . . 109.5 ?
H20A C20 H20B . . 109.5 ?
H20A C20 H20C . . 109.5 ?
H20B C20 H20C . . 109.5 ?
C5 C21 H21A . . 109.5 ?
C5 C21 H21B . . 109.5 ?
C5 C21 H21C . . 109.5 ?
H21A C21 H21B . . 109.5 ?
H21A C21 H21C . . 109.5 ?
H21B C21 H21C . . 109.5 ?
C23 C22 N4 . . 118.08(13) ?
C23 C22 C27 . . 122.27(14) ?
C27 C22 N4 . . 119.65(14) ?
C22 C23 H23 . . 120.7 ?
C22 C23 C24 . . 118.56(16) ?
C24 C23 H23 . . 120.7 ?
C23 C24 H24 . . 119.9 ?
C25 C24 C23 . . 120.26(17) ?
C25 C24 H24 . . 119.9 ?
C24 C25 H25 . . 119.8 ?
C26 C25 C24 . . 120.36(16) ?
C26 C25 H25 . . 119.8 ?
C25 C26 H26 . . 119.8 ?
C25 C26 C27 . . 120.42(17) ?
C27 C26 H26 . . 119.8 ?
C22 C27 C26 . . 118.13(17) ?
C22 C27 H27 . . 120.9 ?
C26 C27 H27 . . 120.9 ?
H3A O3 H3B . . 104.5 ?

loop_
_geom_bond_atom_site_label_1
_geom_bond_atom_site_label_2
_geom_bond_site_symmetry_2
_geom_bond_distance
_geom_bond_publ_flag
Cl1 C15 . 1.7384(18) ?
O1 H1 . 0.8400 ?
O1 C7 . 1.4192(17) ?
N1 C2 . 1.3554(19) ?
N1 C5 . 1.4683(18) ?
N1 C6 . 1.4564(18) ?
Cl2 C17 . 1.7419(17) ?
O2 C2 . 1.2146(18) ?
N2 H2 . 1.0000 ?
N2 C8 . 1.5069(18) ?
N2 C9 . 1.4926(19) ?
N2 C11 . 1.5050(19) ?
C2 N3 . 1.4124(19) ?
N3 C4 . 1.3670(19) ?
N3 C13 . 1.4613(18) ?
O4 C4 . 1.2110(19) ?
N4 H4 . 1.0000 ?
N4 C10 . 1.5089(18) ?
N4 C12 . 1.5071(17) ?
N4 C22 . 1.4728(18) ?
C4 C5 . 1.528(2) ?
C5 C20 . 1.528(2) ?
C5 C21 . 1.528(2) ?
C6 H6A . 0.9900 ?
C6 H6B . 0.9900 ?
C6 C7 . 1.5375(19) ?
C7 H7 . 1.0000 ?
C7 C8 . 1.510(2) ?
C8 H8A . 0.9900 ?
C8 H8B . 0.9900 ?
C9 H9A . 0.9900 ?
C9 H9B . 0.9900 ?
C9 C10 . 1.505(2) ?
C10 H10A . 0.9900 ?
C10 H10B . 0.9900 ?
C11 H11A . 0.9900 ?
C11 H11B . 0.9900 ?
C11 C12 . 1.521(2) ?
C12 H12A . 0.9900 ?
C12 H12B . 0.9900 ?
C13 H13A . 0.9900 ?
C13 H13B . 0.9900 ?
C13 C14 . 1.513(2) ?
C14 C15 . 1.391(2) ?
C14 C19 . 1.393(2) ?
C15 C16 . 1.390(2) ?
C16 H16 . 0.9500 ?
C16 C17 . 1.379(3) ?
C17 C18 . 1.388(3) ?
C18 H18 . 0.9500 ?
C18 C19 . 1.386(2) ?
C19 H19 . 0.9500 ?
C20 H20A . 0.9800 ?
C20 H20B . 0.9800 ?
C20 H20C . 0.9800 ?
C21 H21A . 0.9800 ?
C21 H21B . 0.9800 ?
C21 H21C . 0.9800 ?
C22 C23 . 1.382(2) ?
C22 C27 . 1.387(2) ?
C23 H23 . 0.9500 ?
C23 C24 . 1.389(2) ?
C24 H24 . 0.9500 ?
C24 C25 . 1.384(3) ?
C25 H25 . 0.9500 ?
C25 C26 . 1.381(3) ?
C26 H26 . 0.9500 ?
C26 C27 . 1.393(2) ?
C27 H27 . 0.9500 ?
O3 H3A . 0.8700 ?
O3 H3B . 0.8700 ?

loop_
_geom_hbond_atom_site_label_D
_geom_hbond_atom_site_label_H
_geom_hbond_atom_site_label_A
_geom_hbond_site_symmetry_A
_geom_hbond_distance_DH
_geom_hbond_distance_HA
_geom_hbond_distance_DA
_geom_hbond_angle_DHA
_geom_hbond_publ_flag
O1 H1 Cl6 2_666 0.84 2.33 3.1640(10) 171.1 yes
N2 H2 Cl5 . 1.00 2.13 3.0640(10) 155.0 yes
N4 H4 O3 . 1.00 1.84 2.757(2) 150.5 yes
O3 H3A Cl6 . 0.87 2.26 3.1120(10) 167.4 yes
O3 H3B Cl6 2_566 0.87 2.34 3.1710(10) 159.5 yes

loop_
_geom_torsion_atom_site_label_1
_geom_torsion_atom_site_label_2
_geom_torsion_atom_site_label_3
_geom_torsion_atom_site_label_4
_geom_torsion_site_symmetry_1
_geom_torsion_site_symmetry_2
_geom_torsion_site_symmetry_3
_geom_torsion_site_symmetry_4
_geom_torsion
_geom_torsion_publ_flag
Cl1 C15 C16 C17 . . . . 179.53(13) ?
O1 C7 C8 N2 . . . . 60.09(15) ?
N1 C2 N3 C4 . . . . 1.03(16) ?
N1 C2 N3 C13 . . . . -172.12(13) ?
N1 C6 C7 O1 . . . . -174.72(12) ?
N1 C6 C7 C8 . . . . 63.32(16) ?
Cl2 C17 C18 C19 . . . . 179.05(13) ?
O2 C2 N3 C4 . . . . -178.30(14) ?
O2 C2 N3 C13 . . . . 8.5(2) ?
N2 C9 C10 N4 . . . . 56.12(15) ?
N2 C11 C12 N4 . . . . -58.74(14) ?
C2 N1 C5 C4 . . . . 1.35(15) ?
C2 N1 C5 C20 . . . . -115.64(14) ?
C2 N1 C5 C21 . . . . 117.07(14) ?
C2 N1 C6 C7 . . . . -99.65(15) ?
C2 N3 C4 O4 . . . . -179.21(14) ?
C2 N3 C4 C5 . . . . -0.18(16) ?
C2 N3 C13 C14 . . . . -99.98(16) ?
N3 C4 C5 N1 . . . . -0.66(15) ?
N3 C4 C5 C20 . . . . 117.91(14) ?
N3 C4 C5 C21 . . . . -119.59(13) ?
N3 C13 C14 C15 . . . . -111.61(17) ?
N3 C13 C14 C19 . . . . 68.52(18) ?
O4 C4 C5 N1 . . . . 178.37(14) ?
O4 C4 C5 C20 . . . . -63.1(2) ?
O4 C4 C5 C21 . . . . 59.44(19) ?
N4 C22 C23 C24 . . . . -178.33(13) ?
N4 C22 C27 C26 . . . . 178.25(14) ?
C4 N3 C13 C14 . . . . 87.71(17) ?
C5 N1 C2 O2 . . . . 177.80(14) ?
C5 N1 C2 N3 . . . . -1.51(16) ?
C5 N1 C6 C7 . . . . 86.95(17) ?
C6 N1 C2 O2 . . . . 3.7(2) ?
C6 N1 C2 N3 . . . . -175.63(12) ?
C6 N1 C5 C4 . . . . 175.32(12) ?
C6 N1 C5 C20 . . . . 58.33(17) ?
C6 N1 C5 C21 . . . . -68.96(18) ?
C6 C7 C8 N2 . . . . -178.62(11) ?
C8 N2 C9 C10 . . . . -178.20(11) ?
C8 N2 C11 C12 . . . . 175.97(11) ?
C9 N2 C8 C7 . . . . -165.83(12) ?
C9 N2 C11 C12 . . . . 56.03(14) ?
C10 N4 C12 C11 . . . . 58.73(14) ?
C10 N4 C22 C23 . . . . -117.62(14) ?
C10 N4 C22 C27 . . . . 63.08(17) ?
C11 N2 C8 C7 . . . . 72.85(15) ?
C11 N2 C9 C10 . . . . -55.01(15) ?
C12 N4 C10 C9 . . . . -57.24(14) ?
C12 N4 C22 C23 . . . . 118.59(14) ?
C12 N4 C22 C27 . . . . -60.70(17) ?
C13 N3 C4 O4 . . . . -6.1(2) ?
C13 N3 C4 C5 . . . . 172.94(13) ?
C13 C14 C15 Cl1 . . . . -0.1(2) ?
C13 C14 C15 C16 . . . . 179.94(15) ?
C13 C14 C19 C18 . . . . -179.40(15) ?
C14 C15 C16 C17 . . . . -0.5(3) ?
C15 C14 C19 C18 . . . . 0.7(2) ?
C15 C16 C17 Cl2 . . . . -178.54(13) ?
C15 C16 C17 C18 . . . . 0.7(3) ?
C16 C17 C18 C19 . . . . -0.2(3) ?
C17 C18 C19 C14 . . . . -0.5(3) ?
C19 C14 C15 Cl1 . . . . 179.78(12) ?
C19 C14 C15 C16 . . . . -0.2(2) ?
C22 N4 C10 C9 . . . . 177.62(11) ?
C22 N4 C12 C11 . . . . -176.45(11) ?
C22 C23 C24 C25 . . . . -0.1(2) ?
C23 C22 C27 C26 . . . . -1.0(2) ?
C23 C24 C25 C26 . . . . -0.6(3) ?
C24 C25 C26 C27 . . . . 0.5(3) ?
C25 C26 C27 C22 . . . . 0.3(3) ?
C27 C22 C23 C24 . . . . 0.9(2) ?
